data_2003868
loop_
_publ_author_name
'Patrick, G. L.'
'Willis, A. C.'

_publ_section_title
;(+-)-(4a\a,4b\b,10b\b,12a\b)-9-Bromo-2-methyl-1,2,3,4,4a,4b,5,6,10b,11,12,12a-dodecahydronaphtho[2,1-<i>f</i>]isoquinoline
 Formed from the Acid-Catalyzed Cyclization of
 5-[2-(4-Bromophenyl)ethyl]-2-methyl-1,2,3,4,5,6,7,8-octahydroisoquinoline
;
_journal_issue 9
_journal_name_full 'Acta Crystallographica Section C'
_journal_page_first 1937
_journal_page_last 1940
_journal_paper_doi 10.1107/S0108270195004975
_journal_volume 51
_journal_year 1995
_chemical_formula_moiety 'C18 H24 Br1 N1'
_chemical_formula_sum 'C18 H24 Br N'
_chemical_formula_weight 334.30
_space_group_IT_number 2
_symmetry_cell_setting triclinic
_symmetry_space_group_name_Hall '-P 1'
_symmetry_space_group_name_H-M 'P -1'
_atom_type_scat_source IntTabIV
_cell_angle_alpha 100.93(1)
_cell_angle_beta 104.05(1)
_cell_angle_gamma 90.05(1)
_cell_formula_units_Z 4
_cell_length_a 10.848(1)
_cell_length_b 10.974(1)
_cell_length_c 14.109(2)
_cell_measurement_reflns_used 12
_cell_measurement_temperature 298
_cell_measurement_theta_max 20
_cell_measurement_theta_min 16.5
_cell_volume 1597.9(3)
_diffrn_measurement_device 'Picker FACS-I'
_diffrn_measurement_method \w/2\q
_diffrn_radiation_type MoK\a
_diffrn_radiation_wavelength 0.71073
_diffrn_reflns_limit_h_max 11
_diffrn_reflns_limit_h_min 0
_diffrn_reflns_limit_k_max 11
_diffrn_reflns_limit_k_min -11
_diffrn_reflns_limit_l_max 14
_diffrn_reflns_limit_l_min -14
_diffrn_reflns_number 4167
_diffrn_reflns_theta_max 22.5
_diffrn_standards_decay_% 2
_diffrn_standards_interval_count 100
_diffrn_standards_number 3
_exptl_absorpt_coefficient_mu 2.54
_exptl_absorpt_correction_T_max 0.739
_exptl_absorpt_correction_T_min 0.543
_exptl_absorpt_correction_type analytical
_exptl_crystal_colour colourless
_exptl_crystal_density_diffrn 1.389
_exptl_crystal_description block
_exptl_crystal_size_max 0.26
_exptl_crystal_size_mid 0.24
_exptl_crystal_size_min 0.13
_refine_diff_density_max 0.24
_refine_diff_density_min -0.34
_refine_ls_extinction_method none
_refine_ls_goodness_of_fit_obs 1.56
_refine_ls_hydrogen_treatment 'H atom parameters not refined'
_refine_ls_number_parameters 361
_refine_ls_number_reflns 2732
_refine_ls_R_factor_obs 0.039
_refine_ls_shift/esd_max 0.16
_refine_ls_structure_factor_coef F
_refine_ls_weighting_details 'w = 1/[\s^2^(F) + 0.0004F^2^]'
_refine_ls_weighting_scheme calc
_refine_ls_wR_factor_obs 0.048
_reflns_number_observed 2732
_reflns_number_total 4167
_reflns_observed_criterion I>3\s(I)
_cod_data_source_file bk1104.cif
_cod_data_source_block bk1104a
_cod_depositor_comments
;
The following automatic conversions were performed:

'_refine_ls_weighting_scheme' value 'w = 1/[\s^2^(F) + 0.0004F^2^]'
was changed to 'calc'. New tag '_refine_ls_weighting_details' was
created. The value of the new tag was set to 'w = 1/[\s^2^(F) +
0.0004F^2^]'.

Automatic conversion script
Id: cif_fix_values 3143 2015-03-26 13:38:13Z robertas 
;
_cod_original_formula_sum 'C18 H24 Br1 N1'
_cod_database_code 2003868

loop_
_symmetry_equiv_pos_as_xyz
x,y,z
-x,-y,-z

loop_
_atom_site_label
_atom_site_fract_x
_atom_site_fract_y
_atom_site_fract_z
_atom_site_U_iso_or_equiv
Br(1) .67192(6) .93167(8) .55781(5) .1012(5)
C(11) .0254(4) 1.0635(5) .7102(4) .052(3)
N(12) -.0355(4) 1.0805(4) .7924(3) .052(2)
C(12) -.0949(5) 1.1996(5) .8042(5) .081(4)
C(13) .0541(5) 1.0677(5) .8842(4) .059(3)
C(14) .1110(5) .9414(5) .8753(4) .055(3)
C(14A) .1743(4) .9152(4) .7893(3) .039(2)
C(14B) .2263(4) .7848(4) .7743(4) .053(3)
C(15) .3212(5) .7575(5) .8666(5) .069(3)
C(16) .4354(4) .8485(5) .8988(4) .060(3)
C(16A) .4877(4) .8681(4) .8122(4) .047(3)
C(17) .6109(4) .9245(4) .8332(4) .051(3)
C(18) .6655(4) .9446(5) .7590(4) .053(3)
C(19) .5968(5) .9085(5) .6629(4) .060(3)
C(110) .4749(5) .8533(5) .6383(4) .061(3)
C(110A) .4196(4) .8327(4) .7136(4) .048(3)
C(110B) .2897(4) .7624(5) .6862(4) .061(3)
C(111) .1971(5) .7883(6) .5929(4) .077(3)
C(112) .1448(5) .9170(5) .6079(4) .065(3)
C(112A) .0804(4) .9357(4) .6942(4) .048(3)
Br(2) -.15480(5) .67152(6) .43278(5) .0754(4)
C(21) .4784(5) .6969(5) .2789(4) .054(3)
N(22) .5352(4) .6747(4) .1946(3) .055(2)
C(22) .5936(5) .7890(5) .1835(5) .080(4)
C(23) .4406(5) .6194(5) .1042(4) .059(3)
C(24) .3873(5) .4972(5) .1137(4) .054(3)
C(24A) .3268(4) .5109(4) .2017(3) .038(2)
C(24B) .2770(4) .3878(4) .2187(4) .046(3)
C(25) .1825(4) .3112(5) .1277(4) .056(3)
C(26) .0662(5) .3848(4) .0959(4) .055(3)
C(26A) .0142(4) .4495(4) .1815(4) .045(3)
C(27) -.1065(4) .4955(4) .1594(4) .049(3)
C(28) -.1594(4) .5580(5) .2325(4) .051(3)
C(29) -.0878(5) .5775(4) .3298(4) .049(3)
C(210) .0326(4) .5320(4) .3544(4) .047(3)
C(210A) .0848(4) .4673(4) .2813(4) .043(2)
C(210B) .2158(4) .4082(4) .3077(4) .049(3)
C(211) .3106(4) .4807(5) .4011(4) .056(3)
C(212) .3642(4) .5994(5) .3843(4) .051(3)
C(212A) .4244(4) .5767(4) .2960(4) .044(2)
H(11A) -.0456 1.0694 .6304 .0600
H(11B) .1075 1.1367 .7204 .0600
H(12A) -.1511 1.1993 .8525 .0600
H(12B) -.1618 1.2071 .7302 .0600
H(12C) -.0405 1.2802 .8003 .0600
H(13A) .1350 1.1379 .9072 .0600
H(13B) .0000 1.0815 .9483 .0600
H(14A) .0477 .8732 .8632 .0600
H(14B) .1784 .9397 .9511 .0600
H(14AA) .2496 .9913 .8013 .0600
H(14BA) .1491 .7157 .7536 .0600
H(15A) .3519 .6649 .8469 .0600
H(15B) .2651 .7621 .9149 .0600
H(16A) .4091 .9383 .9403 .0600
H(16B) .5090 .8133 .9450 .0600
H(17) .6591 .9510 .9149 .0600
H(18) .7640 .9744 .7725 .0600
H(110) .4146 .8265 .5641 .0600
H(110B) .3034 .6593 .6775 .0600
H(111A) .1220 .7210 .5750 .0600
H(111B) .2281 .7734 .5356 .0600
H(112A) .2185 .9857 .6288 .0600
H(112B) .0795 .9342 .5491 .0600
H(112AA) .0000 .8704 .6728 .0600
H(21A) .4136 .7696 .2735 .0600
H(21B) .5329 .7293 .3484 .0600
H(22A) .5199 .8416 .1528 .0600
H(22B) .6417 .7612 .1200 .0600
H(22C) .6599 .8286 .2452 .0600
H(23A) .4791 .6058 .0408 .0600
H(23B) .3601 .6796 .0841 .0600
H(24A) .4565 .4370 .1291 .0600
H(24B) .3283 .4596 .0565 .0600
H(24AA) .2491 .5733 .1882 .0600
H(24BA) .3536 .3296 .2328 .0600
H(25A) .1538 .2304 .1523 .0600
H(25B) .2322 .2898 .0711 .0600
H(26A) .0825 .4550 .0540 .0600
H(26B) -.0014 .3221 .0499 .0600
H(27) -.1672 .4710 .0797 .0600
H(28) -.2528 .5922 .2186 .0600
H(210) .0829 .5553 .4319 .0600
H(210B) .1927 .3185 .3232 .0600
H(211A) .3858 .4197 .4208 .0600
H(211B) .2708 .4984 .4608 .0600
H(212A) .2962 .6682 .3798 .0600
H(212B) .4288 .6484 .4442 .0600
H(212AA) .5009 .5165 .3111 .0600

loop_
_geom_angle_atom_site_label_1
_geom_angle_atom_site_label_2
_geom_angle_atom_site_label_3
_geom_angle
_geom_angle_publ_flag
N(12) C(11) C(112A) 111.4(4) yes
C(11) N(12) C(13) 110.9(4) yes
N(12) C(13) C(14) 111.6(4) yes
C(14) C(14A) C(14B) 113.2(4) yes
C(14B) C(14A) C(112A) 110.9(4) yes
C(11) N(12) C(12) 111.7(5) yes
C(12) N(12) C(13) 110.8(4) yes
C(13) C(14) C(14A) 111.8(5) yes
C(14) C(14A) C(112A) 109.3(4) yes
C(14A) C(14B) C(15) 113.9(4) yes
C(14A) C(14B) C(110B) 111.3(4) yes
C(14B) C(15) C(16) 111.3(5) yes
C(16) C(16A) C(17) 118.4(4) yes
C(17) C(16A) C(110A) 118.9(5) yes
C(17) C(18) C(19) 117.9(5) yes
Br(1) C(19) C(110) 118.8(4) yes
C(19) C(110) C(110A) 119.7(5) yes
C(16A) C(110A) C(110B) 121.1(5) yes
C(14B) C(110B) C(110A) 111.3(4) yes
C(110A) C(110B) C(111) 115.1(5) yes
C(111) C(112) C(112A) 110.5(5) yes
C(11) C(112A) C(112) 111.7(5) yes
N(22) C(21) C(212A) 111.7(4) yes
C(21) N(22) C(23) 110.3(4) yes
N(22) C(23) C(24) 110.9(5) yes
C(24) C(24A) C(24B) 114.2(4) yes
C(24B) C(24A) C(212A) 110.0(4) yes
C(24A) C(24B) C(210B) 111.6(4) yes
C(24B) C(25) C(26) 110.4(4) yes
C(26) C(26A) C(27) 118.0(4) yes
C(27) C(26A) C(210A) 119.5(5) yes
C(27) C(28) C(29) 118.1(4) yes
Br(2) C(29) C(210) 119.2(4) yes
C(29) C(210) C(210A) 120.4(4) yes
C(26A) C(210A) C(210B) 119.9(4) yes
C(24B) C(210B) C(210A) 111.0(4) yes
C(210A) C(210B) C(211) 114.5(4) yes
C(211) C(212) C(212A) 112.0(4) yes
C(21) C(212A) C(212) 112.0(4) yes
C(15) C(14B) C(110B) 108.6(4) yes
C(15) C(16) C(16A) 112.6(4) yes
C(16) C(16A) C(110A) 122.7(4) yes
C(16A) C(17) C(18) 121.9(4) yes
Br(1) C(19) C(18) 118.9(4) yes
C(18) C(19) C(110) 122.4(6) yes
C(16A) C(110A) C(110) 119.1(4) yes
C(110) C(110A) C(110B) 119.6(4) yes
C(14B) C(110B) C(111) 109.8(4) yes
C(110B) C(111) C(112) 113.1(4) yes
C(11) C(112A) C(14A) 110.9(4) yes
C(14A) C(112A) C(112) 110.1(4) yes
C(21) N(22) C(22) 110.9(4) yes
C(22) N(22) C(23) 111.2(5) yes
C(23) C(24) C(24A) 111.8(4) yes
C(24) C(24A) C(212A) 108.7(4) yes
C(24A) C(24B) C(25) 114.6(4) yes
C(25) C(24B) C(210B) 108.8(4) yes
C(25) C(26) C(26A) 113.8(4) yes
C(26) C(26A) C(210A) 122.4(4) yes
C(26A) C(27) C(28) 121.7(5) yes
Br(2) C(29) C(28) 119.3(4) yes
C(28) C(29) C(210) 121.5(5) yes
C(26A) C(210A) C(210) 118.7(4) yes
C(210) C(210A) C(210B) 121.3(4) yes
C(24B) C(210B) C(211) 109.8(4) yes
C(210B) C(211) C(212) 112.9(4) yes
C(21) C(212A) C(24A) 110.6(4) yes
C(24A) C(212A) C(212) 110.1(4) yes

loop_
_geom_bond_atom_site_label_1
_geom_bond_atom_site_label_2
_geom_bond_distance
_geom_bond_publ_flag
Br(1) C(19) 1.912(7) yes
C(11) C(112A) 1.523(7) yes
N(12) C(13) 1.449(7) yes
C(14) C(14A) 1.517(8) yes
C(14A) C(112A) 1.530(6) yes
C(14B) C(110B) 1.543(9) yes
C(16) C(16A) 1.515(9) yes
C(16A) C(110A) 1.389(7) yes
C(18) C(19) 1.362(7) yes
C(110) C(110A) 1.392(9) yes
C(110B) C(111) 1.523(8) yes
C(112) C(112A) 1.527(8) yes
C(21) N(22) 1.450(8) yes
N(22) C(22) 1.457(8) yes
C(23) C(24) 1.501(8) yes
C(24A) C(24B) 1.536(7) yes
C(24B) C(25) 1.535(6) yes
C(25) C(26) 1.520(7) yes
C(26A) C(27) 1.389(7) yes
C(27) C(28) 1.373(8) yes
C(29) C(210) 1.386(7) yes
C(210A) C(210B) 1.554(6) yes
C(211) C(212) 1.507(8) yes
C(11) N(12) 1.452(7) yes
N(12) C(12) 1.456(7) yes
C(13) C(14) 1.514(7) yes
C(14A) C(14B) 1.535(6) yes
C(14B) C(15) 1.531(8) yes
C(15) C(16) 1.513(7) yes
C(16A) C(17) 1.412(7) yes
C(17) C(18) 1.373(9) yes
C(19) C(110) 1.390(7) yes
C(110A) C(110B) 1.533(7) yes
C(111) C(112) 1.519(9) yes
Br(2) C(29) 1.911(5) yes
C(21) C(212A) 1.526(7) yes
N(22) C(23) 1.455(6) yes
C(24) C(24A) 1.523(7) yes
C(24A) C(212A) 1.537(5) yes
C(24B) C(210B) 1.539(8) yes
C(26) C(26A) 1.513(7) yes
C(26A) C(210A) 1.407(7) yes
C(28) C(29) 1.379(7) yes
C(210) C(210A) 1.376(7) yes
C(210B) C(211) 1.540(6) yes
C(212) C(212A) 1.522(7) yes
C(11) H(11A) 1.213 no
C(12) H(12A) 1.018 no
C(12) H(12C) 1.081 no
C(13) H(13B) 1.180 no
C(14) H(14B) 1.143 no
C(14B) H(14BA) 1.076 no
C(15) H(15B) 1.013 no
C(16) H(16B) 1.027 no
C(18) H(18) 1.078 no
C(110B) H(110B) 1.129 no
C(111) H(111B) .936 no
C(112) H(112B) 1.000 no
C(21) H(21A) 1.065 no
C(22) H(22A) 1.042 no
C(22) H(22C) 1.008 no
C(23) H(23B) 1.109 no
C(24) H(24B) .924 no
C(24B) H(24BA) 1.052 no
C(25) H(25B) 1.059 no
C(26) H(26B) 1.015 no
C(28) H(28) 1.067 no
C(210B) H(210B) 1.089 no
C(211) H(211B) 1.023 no
C(212) H(212B) 1.017 no
C(11) H(11B) 1.163 no
C(12) H(12B) 1.135 no
C(13) H(13A) 1.111 no
C(14) H(14A) .977 no
C(14A) H(14AA) 1.128 no
C(15) H(15A) 1.077 no
C(16) H(16A) 1.122 no
C(17) H(17) 1.126 no
C(110) H(110) 1.078 no
C(111) H(111A) 1.049 no
C(112) H(112A) 1.047 no
C(112A) H(112AA) 1.074 no
C(21) H(21B) 1.012 no
C(22) H(22B) 1.137 no
C(23) H(23A) 1.063 no
C(24) H(24A) 1.012 no
C(24A) H(24AA) 1.104 no
C(25) H(25A) 1.083 no
C(26) H(26A) 1.094 no
C(27) H(27) 1.139 no
C(210) H(210) 1.079 no
C(211) H(211A) 1.073 no
C(212) H(212A) 1.056 no
C(212A) H(212AA) 1.068 no
